data_4310732
loop_
_publ_author_name
'Tilmann J. Geldbach'
'Frank Breher'
'Volker Gramlich'
'P. G. Anil Kumar'
'Paul S. Pregosin'

_publ_section_title
;
 X-ray Diffraction and NMR Studies on a Series of Binap-Based Ru(II)
 Hydroxyphosphine \p-Arene Complexes
;
_journal_name_full 'Inorganic Chemistry'
_journal_page_first 1920
_journal_page_last 1928
_journal_paper_doi 10.1021/ic0352147
_journal_volume 43
_journal_year 2004
_chemical_formula_sum 'C45 H34 Cl F3 O4 P2 Ru S'
_chemical_formula_weight 926.24
_chemical_name_systematic
; 
 ? 
;
_space_group_IT_number 2
_symmetry_cell_setting triclinic
_symmetry_space_group_name_Hall '-P 1'
_symmetry_space_group_name_H-M 'P -1'
_atom_sites_solution_hydrogens geom
_atom_sites_solution_primary direct
_atom_sites_solution_secondary difmap
_audit_creation_method SHELXL
_cell_angle_alpha 88.69(7)
_cell_angle_beta 79.52(6)
_cell_angle_gamma 72.74(5)
_cell_formula_units_Z 2
_cell_length_a 10.632(6)
_cell_length_b 13.039(8)
_cell_length_c 15.479(15)
_cell_measurement_reflns_used 12
_cell_measurement_temperature 293(2)
_cell_measurement_theta_max 11
_cell_measurement_theta_min 10
_cell_volume 2014(3)
_computing_cell_refinement 'SIEMENS SHELXTL Plus'
_computing_data_collection 'SIEMENS SHELXTL Plus'
_computing_data_reduction 'SIEMENS SHELXTL Plus'
_computing_molecular_graphics SHELXLTL-Plus
_computing_publication_material SHELXL-93
_computing_structure_refinement 'SHELXL-93 (Sheldrick, 1993)'
_computing_structure_solution 'SHELXS-86 (Sheldrick, 1990)'
_diffrn_ambient_temperature 293(2)
_diffrn_measurement_device 'SYNTEX P21 4-circle diffractometer'
_diffrn_measurement_method ' \w scans'
_diffrn_radiation_monochromator graphite
_diffrn_radiation_source 'fine-focus sealed tube'
_diffrn_radiation_type MoK\a
_diffrn_radiation_wavelength 0.71073
_diffrn_reflns_av_R_equivalents 0.0250
_diffrn_reflns_av_sigmaI/netI 0.0894
_diffrn_reflns_limit_h_max 10
_diffrn_reflns_limit_h_min -10
_diffrn_reflns_limit_k_max 12
_diffrn_reflns_limit_k_min -12
_diffrn_reflns_limit_l_max 0
_diffrn_reflns_limit_l_min -14
_diffrn_reflns_number 3990
_diffrn_reflns_theta_max 20.04
_diffrn_reflns_theta_min 1.64
_diffrn_standards_decay_% 0
_diffrn_standards_interval_count 120
_diffrn_standards_number 1
_exptl_absorpt_coefficient_mu 0.645
_exptl_absorpt_correction_type none
_exptl_crystal_colour yellow
_exptl_crystal_density_diffrn 1.527
_exptl_crystal_description prism
_exptl_crystal_F_000 940
_exptl_crystal_size_max 0.10
_exptl_crystal_size_mid 0.10
_exptl_crystal_size_min 0.07
_refine_diff_density_max 0.326
_refine_diff_density_min -0.276
_refine_diff_density_rms 0.050
_refine_ls_extinction_method none
_refine_ls_goodness_of_fit_all 0.776
_refine_ls_goodness_of_fit_obs 0.949
_refine_ls_matrix_type full
_refine_ls_number_parameters 515
_refine_ls_number_reflns 3798
_refine_ls_number_restraints 0
_refine_ls_restrained_S_all 0.776
_refine_ls_restrained_S_obs 0.949
_refine_ls_R_factor_all 0.0492
_refine_ls_R_factor_obs 0.0314
_refine_ls_shift/esd_max 0.017
_refine_ls_shift/esd_mean 0.000
_refine_ls_structure_factor_coef Fsqd
_refine_ls_weighting_details 'w=1/[\s^2^(Fo^2^)+(0.0210P)^2^+0.0000P] where P=(Fo^2^+2Fc^2^)/3'
_refine_ls_weighting_scheme calc
_refine_ls_wR_factor_all 0.0590
_refine_ls_wR_factor_obs 0.0572
_reflns_number_observed 2575
_reflns_number_total 3798
_reflns_observed_criterion >2sigma(I)
_cod_data_source_file ic0352147si20031216_102730.cif
_cod_data_source_block tjg216a
_cod_depositor_comments
;
The following automatic conversions were performed:
'_symmetry_cell_setting' value 'Triclinic' changed to 'triclinic'
according to '/home/saulius/struct/CIF-dictionaries/cif_core.dic'
dictionary named 'cif_core.dic' version 2.4.1 from 2010-06-29.

Automatic conversion script
Id: cif_fix_enum 1527 2010-12-29 10:47:43Z saulius 

The following automatic conversions were performed:

'_refine_ls_weighting_scheme' value 'calc
w=1/[\s^2^(Fo^2^)+(0.0210P)^2^+0.0000P] where P=(Fo^2^+2Fc^2^)/3' was
changed to 'calc'. New tag '_refine_ls_weighting_details' was
created. The value of the new tag was set to
'w=1/[\s^2^(Fo^2^)+(0.0210P)^2^+0.0000P] where P=(Fo^2^+2Fc^2^)/3'.

Automatic conversion script
Id: cif_fix_values 3143 2015-03-26 13:38:13Z robertas 
;
_cod_original_cell_volume 2014.0(26)
_cod_database_code 4310732

loop_
_symmetry_equiv_pos_as_xyz
'x, y, z'
'-x, -y, -z'

loop_
_atom_site_aniso_label
_atom_site_aniso_U_11
_atom_site_aniso_U_22
_atom_site_aniso_U_33
_atom_site_aniso_U_23
_atom_site_aniso_U_13
_atom_site_aniso_U_12
Cl 0.0392(9) 0.0386(9) 0.0536(11) -0.0145(8) -0.0074(8) -0.0001(7)
Ru1 0.0250(3) 0.0340(3) 0.0359(3) -0.0044(2) -0.0064(2) -0.0026(2)
P1 0.0279(9) 0.0327(10) 0.0441(11) -0.0090(8) -0.0072(8) -0.0033(8)
S1 0.0507(12) 0.0380(11) 0.0683(13) -0.0092(10) -0.0062(10) -0.0145(9)
O1 0.031(2) 0.041(2) 0.058(3) -0.016(2) -0.004(2) -0.008(2)
C1' 0.023(3) 0.029(4) 0.032(4) -0.005(3) -0.004(3) -0.001(3)
C1 0.029(4) 0.029(4) 0.038(4) -0.002(3) -0.009(3) -0.009(3)
O1T 0.052(3) 0.053(3) 0.211(6) -0.072(3) -0.006(3) -0.006(2)
F1 0.147(5) 0.192(6) 0.159(5) 0.085(5) -0.085(4) -0.063(4)
C1T 0.082(7) 0.073(6) 0.076(6) 0.008(5) -0.025(5) -0.024(5)
P2 0.0284(9) 0.0336(9) 0.0407(10) -0.0003(8) -0.0076(8) -0.0066(7)
C2' 0.026(3) 0.023(4) 0.044(5) -0.010(3) -0.001(3) -0.001(3)
C2 0.034(4) 0.034(4) 0.033(4) 0.001(3) -0.004(3) -0.013(3)
O2T 0.139(5) 0.101(4) 0.084(4) 0.032(3) -0.046(3) -0.062(3)
F2 0.166(5) 0.120(4) 0.164(5) -0.063(4) -0.072(4) -0.038(4)
O3T 0.051(3) 0.105(4) 0.106(4) -0.010(3) 0.007(3) -0.013(3)
C3 0.026(4) 0.052(4) 0.028(4) 0.001(3) 0.000(3) -0.009(3)
F3 0.067(3) 0.183(5) 0.124(4) -0.039(3) -0.003(3) -0.062(3)
C3' 0.035(4) 0.045(4) 0.046(5) -0.015(4) -0.004(4) -0.008(3)
C5 0.036(4) 0.048(4) 0.039(4) 0.013(4) -0.014(4) -0.005(3)
C4' 0.048(4) 0.055(4) 0.045(4) -0.010(4) -0.013(4) -0.011(4)
C4 0.029(4) 0.061(4) 0.029(4) 0.004(3) -0.005(3) -0.010(3)
C5' 0.047(4) 0.054(4) 0.038(5) 0.011(3) -0.010(3) -0.021(3)
C6' 0.033(4) 0.030(4) 0.029(4) -0.012(3) -0.009(3) 0.003(3)
C6 0.033(4) 0.029(4) 0.043(4) 0.003(3) 0.000(3) -0.004(3)
C7' 0.038(4) 0.034(4) 0.057(4) -0.007(4) -0.011(3) -0.008(3)
C7 0.018(3) 0.054(4) 0.044(4) -0.008(4) -0.006(3) -0.007(3)
C8' 0.051(4) 0.038(4) 0.064(5) -0.010(4) 0.003(4) -0.019(3)
C8 0.029(4) 0.067(5) 0.062(5) -0.014(4) -0.015(4) 0.003(3)
C9 0.031(4) 0.079(5) 0.053(5) -0.020(4) 0.010(4) -0.003(4)
C9' 0.043(4) 0.065(5) 0.072(6) -0.024(5) -0.009(4) -0.021(4)
C10 0.045(4) 0.071(5) 0.025(4) -0.010(4) -0.001(3) -0.018(4)
C10' 0.046(4) 0.061(5) 0.054(5) -0.017(4) -0.016(4) -0.018(4)
C11 0.072(5) 0.080(5) 0.072(6) -0.023(5) -0.047(5) 0.038(4)
C12 0.101(7) 0.108(7) 0.076(6) -0.032(5) -0.055(5) 0.039(6)
C13 0.087(6) 0.093(6) 0.056(6) -0.008(5) -0.038(5) 0.006(5)
C14 0.074(6) 0.123(7) 0.064(6) -0.005(6) -0.028(5) 0.055(5)
C15 0.063(5) 0.086(6) 0.055(5) -0.014(4) -0.014(4) 0.028(4)
C16 0.031(4) 0.027(4) 0.048(4) -0.007(3) -0.005(3) 0.003(3)
C17 0.020(4) 0.040(4) 0.057(5) -0.001(4) -0.013(3) -0.004(3)
C18 0.040(4) 0.040(4) 0.093(6) -0.012(5) 0.002(4) -0.013(4)
C19 0.052(5) 0.044(5) 0.134(8) -0.011(5) -0.010(5) -0.010(4)
C20 0.057(5) 0.063(6) 0.113(7) 0.017(5) -0.023(5) -0.029(5)
C21 0.070(5) 0.088(6) 0.083(6) 0.004(6) -0.002(4) -0.034(5)
C22 0.056(5) 0.053(5) 0.074(6) 0.006(4) -0.012(4) -0.022(4)
C23 0.055(5) 0.112(7) 0.046(5) 0.000(5) 0.012(4) 0.020(5)
C24 0.050(5) 0.056(4) 0.048(5) 0.013(4) 0.000(4) 0.000(4)
C25 0.058(5) 0.083(6) 0.057(5) 0.022(4) 0.017(4) -0.008(4)
C26 0.037(4) 0.043(4) 0.034(4) 0.007(4) -0.008(3) -0.005(4)
C27 0.043(4) 0.056(5) 0.038(4) -0.002(4) -0.004(4) -0.013(4)
C28 0.052(5) 0.079(6) 0.044(5) -0.003(5) -0.003(4) 0.002(4)
C29 0.053(5) 0.049(5) 0.094(6) -0.004(4) -0.018(4) -0.001(4)
C30 0.080(6) 0.034(5) 0.058(5) -0.005(4) 0.000(4) -0.004(5)
C31 0.078(6) 0.045(5) 0.063(5) -0.002(4) -0.020(4) -0.037(4)
C32 0.060(4) 0.036(4) 0.061(5) 0.006(3) -0.020(4) -0.013(4)
C33 0.038(4) 0.028(3) 0.038(4) 0.005(3) -0.011(3) -0.016(3)
C34 0.039(4) 0.032(4) 0.091(5) 0.002(4) -0.018(4) -0.005(3)

loop_
_atom_site_label
_atom_site_type_symbol
_atom_site_fract_x
_atom_site_fract_y
_atom_site_fract_z
_atom_site_U_iso_or_equiv
_atom_site_thermal_displace_type
_atom_site_occupancy
_atom_site_calc_flag
_atom_site_refinement_flags
_atom_site_disorder_group
Cl Cl 0.33252(13) 1.42596(11) 0.42397(9) 0.0462(4) Uani 1 d . .
Ru1 Ru 0.36413(4) 1.25444(4) 0.36128(3) 0.0328(2) Uani 1 d . .
P1 P 0.59057(14) 1.22601(11) 0.34196(10) 0.0359(4) Uani 1 d . .
S1 S 0.3084(2) 1.16069(13) 0.77201(12) 0.0525(5) Uani 1 d . .
O1 O 0.6818(3) 1.1256(3) 0.2815(2) 0.0443(10) Uani 1 d . .
H1A H 0.6350(8) 1.0909(25) 0.2679(30) 0.066 Uiso 1 calc R .
C1' C 0.2000(5) 1.1794(4) 0.2359(4) 0.0297(14) Uani 1 d . .
C1 C 0.2348(5) 1.1684(4) 0.3253(4) 0.0315(14) Uani 1 d . .
O1T O 0.3662(4) 1.0572(3) 0.7335(4) 0.109(2) Uani 1 d . .
F1 F 0.4331(5) 1.1057(5) 0.9008(4) 0.157(2) Uani 1 d . .
C1T C 0.4273(8) 1.1760(7) 0.8377(6) 0.076(2) Uani 1 d . .
P2 P 0.34873(13) 1.31906(11) 0.22272(9) 0.0346(4) Uani 1 d . .
C2' C 0.1237(5) 1.1188(4) 0.2072(4) 0.0333(14) Uani 1 d . .
C2 C 0.1447(5) 1.2376(4) 0.3969(4) 0.0334(14) Uani 1 d . .
O2T O 0.3067(5) 1.2433(4) 0.7102(3) 0.100(2) Uani 1 d . .
F2 F 0.3928(5) 1.2665(4) 0.8758(3) 0.144(2) Uani 1 d . .
O3T O 0.1873(4) 1.1775(4) 0.8328(3) 0.092(2) Uani 1 d . .
C3 C 0.1895(5) 1.2332(4) 0.4796(4) 0.0364(14) Uani 1 d . .
F3 F 0.5481(5) 1.1533(4) 0.7936(3) 0.120(2) Uani 1 d . .
C3' C 0.0965(6) 1.1326(5) 0.1212(4) 0.043(2) Uani 1 d . .
C5 C 0.3950(5) 1.0934(4) 0.4212(4) 0.042(2) Uani 1 d . .
H4A H 0.4857(5) 1.0508(4) 0.4273(4) 0.050 Uiso 1 calc R .
C4' C 0.1447(6) 1.2055(5) 0.0669(4) 0.049(2) Uani 1 d . .
H4'A H 0.1260(6) 1.2152(5) 0.0103(4) 0.059 Uiso 1 calc R .
C4 C 0.3174(5) 1.1664(5) 0.4878(4) 0.041(2) Uani 1 d . .
H5A H 0.3555(5) 1.1762(5) 0.5390(4) 0.049 Uiso 1 calc R .
C5' C 0.2184(5) 1.2622(5) 0.0960(4) 0.045(2) Uani 1 d . .
H5'A H 0.2513(5) 1.3091(5) 0.0589(4) 0.054 Uiso 1 calc R .
C6' C 0.2448(5) 1.2504(4) 0.1814(4) 0.0327(14) Uani 1 d . .
C6 C 0.3541(5) 1.0912(4) 0.3408(4) 0.0372(15) Uani 1 d . .
H6A H 0.4151(5) 1.0454(4) 0.2920(4) 0.045 Uiso 1 calc R .
C7' C 0.0747(5) 1.0461(5) 0.2622(4) 0.043(2) Uani 1 d . .
H7'A H 0.0932(5) 1.0357(5) 0.3187(4) 0.052 Uiso 1 calc R .
C7 C 0.0187(5) 1.3072(4) 0.3874(4) 0.0392(15) Uani 1 d . .
H7A H -0.0108(5) 1.3093(4) 0.3342(4) 0.047 Uiso 1 calc R .
C8' C 0.0002(6) 0.9913(5) 0.2317(5) 0.052(2) Uani 1 d . .
H8'A H -0.0325(6) 0.9436(5) 0.2679(5) 0.062 Uiso 1 calc R .
C8 C -0.0592(6) 1.3710(5) 0.4567(5) 0.055(2) Uani 1 d . .
H8A H -0.1425(6) 1.4172(5) 0.4509(5) 0.066 Uiso 1 calc R .
C9 C -0.0151(6) 1.3681(5) 0.5370(4) 0.059(2) Uani 1 d . .
H9A H -0.0708(6) 1.4126(5) 0.5835(4) 0.071 Uiso 1 calc R .
C9' C -0.0279(6) 1.0055(5) 0.1473(5) 0.059(2) Uani 1 d . .
H9'A H -0.0787(6) 0.9670(5) 0.1275(5) 0.070 Uiso 1 calc R .
C10 C 0.1033(6) 1.3041(5) 0.5495(4) 0.047(2) Uani 1 d . .
H10A H 0.1299(6) 1.3055(5) 0.6034(4) 0.057 Uiso 1 calc R .
C10' C 0.0180(6) 1.0745(5) 0.0939(4) 0.052(2) Uani 1 d . .
H10B H -0.0028(6) 1.0839(5) 0.0378(4) 0.062 Uiso 1 calc R .
C11 C 0.5891(6) 1.2621(5) 0.5189(5) 0.083(2) Uani 1 d . .
H11A H 0.5079(6) 1.3148(5) 0.5190(5) 0.100 Uiso 1 calc R .
C12 C 0.6422(8) 1.2478(6) 0.5932(5) 0.105(3) Uani 1 d . .
H12A H 0.5985(8) 1.2917(6) 0.6428(5) 0.126 Uiso 1 calc R .
C13 C 0.7576(8) 1.1704(6) 0.5955(5) 0.082(2) Uani 1 d . .
H13A H 0.7945(8) 1.1610(6) 0.6463(5) 0.099 Uiso 1 calc R .
C14 C 0.8180(7) 1.1080(6) 0.5252(5) 0.104(3) Uani 1 d . .
H14A H 0.8969(7) 1.0535(6) 0.5270(5) 0.124 Uiso 1 calc R .
C15 C 0.7655(7) 1.1226(5) 0.4487(4) 0.078(2) Uani 1 d . .
H15A H 0.8094(7) 1.0776(5) 0.3997(4) 0.094 Uiso 1 calc R .
C16 C 0.6510(5) 1.2016(4) 0.4445(4) 0.0381(15) Uani 1 d . .
C17 C 0.6633(5) 1.3283(5) 0.2950(4) 0.040(2) Uani 1 d . .
C18 C 0.6401(6) 1.4240(5) 0.3397(4) 0.059(2) Uani 1 d . .
H18A H 0.5873(6) 1.4366(5) 0.3956(4) 0.071 Uiso 1 calc R .
C19 C 0.6948(7) 1.5007(5) 0.3018(6) 0.078(2) Uani 1 d . .
H19A H 0.6762(7) 1.5663(5) 0.3314(6) 0.094 Uiso 1 calc R .
C20 C 0.7763(7) 1.4819(6) 0.2212(6) 0.075(2) Uani 1 d . .
H20A H 0.8125(7) 1.5347(6) 0.1959(6) 0.090 Uiso 1 calc R .
C21 C 0.8044(7) 1.3857(7) 0.1780(5) 0.080(2) Uani 1 d . .
H21A H 0.8616(7) 1.3718(7) 0.1237(5) 0.096 Uiso 1 calc R .
C22 C 0.7475(7) 1.3088(5) 0.2153(5) 0.060(2) Uani 1 d . .
H22A H 0.7668(7) 1.2430(5) 0.1858(5) 0.072 Uiso 1 calc R .
C23 C 0.6970(7) 1.2164(8) -0.0103(5) 0.084(2) Uani 1 d . .
H23A H 0.7661(7) 1.1938(8) -0.0584(5) 0.100 Uiso 1 calc R .
C24 C 0.5319(6) 1.3588(5) 0.0770(4) 0.056(2) Uani 1 d . .
H24A H 0.4898(6) 1.4321(5) 0.0875(4) 0.068 Uiso 1 calc R .
C25 C 0.6363(7) 1.3230(6) 0.0074(4) 0.073(2) Uani 1 d . .
H25A H 0.6659(7) 1.3728(6) -0.0281(4) 0.087 Uiso 1 calc R .
C26 C 0.4901(5) 1.2852(5) 0.1310(3) 0.0396(15) Uani 1 d . .
C27 C 0.5539(6) 1.1772(5) 0.1126(4) 0.046(2) Uani 1 d . .
H27A H 0.5263(6) 1.1271(5) 0.1488(4) 0.056 Uiso 1 calc R .
C28 C 0.6565(7) 1.1420(6) 0.0427(5) 0.064(2) Uani 1 d . .
H28A H 0.6981(7) 1.0689(6) 0.0313(5) 0.076 Uiso 1 calc R .
C29 C 0.0690(6) 1.6054(6) 0.2053(4) 0.068(2) Uani 1 d . .
H29A H -0.0207(6) 1.6294(6) 0.2000(4) 0.081 Uiso 1 calc R .
C30 C 0.1373(8) 1.6772(5) 0.2114(4) 0.062(2) Uani 1 d . .
H30A H 0.0952(8) 1.7503(5) 0.2074(4) 0.074 Uiso 1 calc R .
C31 C 0.2665(8) 1.6433(5) 0.2232(4) 0.057(2) Uani 1 d . .
H31A H 0.3115(8) 1.6930(5) 0.2297(4) 0.068 Uiso 1 calc R .
C32 C 0.3311(6) 1.5344(5) 0.2256(4) 0.051(2) Uani 1 d . .
H32A H 0.4198(6) 1.5109(5) 0.2333(4) 0.062 Uiso 1 calc R .
C33 C 0.2642(6) 1.4614(4) 0.2165(3) 0.0325(14) Uani 1 d . .
C34 C 0.1331(6) 1.4968(5) 0.2071(4) 0.054(2) Uani 1 d . .
H34A H 0.0869(6) 1.4475(5) 0.2019(4) 0.065 Uiso 1 calc R .

loop_
_atom_type_symbol
_atom_type_description
_atom_type_scat_dispersion_real
_atom_type_scat_dispersion_imag
_atom_type_scat_source
C C 0.0033 0.0016 'International Tables Vol C Tables 4.2.6.8 and 6.1.1.4'
H H 0.0000 0.0000 'International Tables Vol C Tables 4.2.6.8 and 6.1.1.4'
O O 0.0106 0.0060 'International Tables Vol C Tables 4.2.6.8 and 6.1.1.4'
F F 0.0171 0.0103 'International Tables Vol C Tables 4.2.6.8 and 6.1.1.4'
P P 0.1023 0.0942 'International Tables Vol C Tables 4.2.6.8 and 6.1.1.4'
S S 0.1246 0.1234 'International Tables Vol C Tables 4.2.6.8 and 6.1.1.4'
Cl Cl 0.1484 0.1585 'International Tables Vol C Tables 4.2.6.8 and 6.1.1.4'
Ru Ru -1.2594 0.8363 'International Tables Vol C Tables 4.2.6.8 and 6.1.1.4'

loop_
_geom_angle_atom_site_label_1
_geom_angle_atom_site_label_2
_geom_angle_atom_site_label_3
_geom_angle
_geom_angle_site_symmetry_1
_geom_angle_site_symmetry_3
_geom_angle_publ_flag
C1 Ru1 C6 38.1(2) . . ?
C1 Ru1 C5 67.2(2) . . ?
C6 Ru1 C5 36.7(2) . . ?
C1 Ru1 P1 135.55(15) . . ?
C6 Ru1 P1 101.45(15) . . ?
C5 Ru1 P1 88.3(2) . . ?
C1 Ru1 C4 77.9(2) . . ?
C6 Ru1 C4 65.0(2) . . ?
C5 Ru1 C4 35.5(2) . . ?
P1 Ru1 C4 103.70(15) . . ?
C1 Ru1 P2 81.0(2) . . ?
C6 Ru1 P2 99.9(2) . . ?
C5 Ru1 P2 135.4(2) . . ?
P1 Ru1 P2 93.95(8) . . ?
C4 Ru1 P2 158.56(14) . . ?
C1 Ru1 Cl 135.51(15) . . ?
C6 Ru1 Cl 162.58(14) . . ?
C5 Ru1 Cl 131.2(2) . . ?
P1 Ru1 Cl 88.67(7) . . ?
C4 Ru1 Cl 99.0(2) . . ?
P2 Ru1 Cl 93.40(8) . . ?
C1 Ru1 C2 37.0(2) . . ?
C6 Ru1 C2 66.0(2) . . ?
C5 Ru1 C2 76.4(2) . . ?
P1 Ru1 C2 164.70(13) . . ?
C4 Ru1 C2 63.7(2) . . ?
P2 Ru1 C2 96.76(15) . . ?
Cl Ru1 C2 101.53(14) . . ?
C1 Ru1 C3 64.6(2) . . ?
C6 Ru1 C3 75.1(2) . . ?
C5 Ru1 C3 62.6(2) . . ?
P1 Ru1 C3 136.21(14) . . ?
C4 Ru1 C3 34.5(2) . . ?
P2 Ru1 C3 129.83(14) . . ?
Cl Ru1 C3 87.77(15) . . ?
C2 Ru1 C3 34.8(2) . . ?
O1 P1 C16 103.3(2) . . ?
O1 P1 C17 100.0(3) . . ?
C16 P1 C17 102.5(3) . . ?
O1 P1 Ru1 116.47(15) . . ?
C16 P1 Ru1 111.9(2) . . ?
C17 P1 Ru1 120.3(2) . . ?
O1T S1 O3T 116.4(3) . . ?
O1T S1 O2T 113.0(3) . . ?
O3T S1 O2T 113.9(3) . . ?
O1T S1 C1T 104.2(4) . . ?
O3T S1 C1T 104.3(4) . . ?
O2T S1 C1T 103.0(3) . . ?
C6' C1' C2' 120.6(5) . . ?
C6' C1' C1 117.7(5) . . ?
C2' C1' C1 121.8(5) . . ?
C6 C1 C2 120.2(5) . . ?
C6 C1 C1' 120.8(5) . . ?
C2 C1 C1' 119.0(5) . . ?
C6 C1 Ru1 72.2(3) . . ?
C2 C1 Ru1 79.4(3) . . ?
C1' C1 Ru1 119.8(4) . . ?
F2 C1T F3 111.0(7) . . ?
F2 C1T F1 105.8(7) . . ?
F3 C1T F1 105.1(7) . . ?
F2 C1T S1 113.0(6) . . ?
F3 C1T S1 112.7(6) . . ?
F1 C1T S1 108.7(6) . . ?
C33 P2 C6' 105.4(3) . . ?
C33 P2 C26 106.6(3) . . ?
C6' P2 C26 98.1(3) . . ?
C33 P2 Ru1 116.5(2) . . ?
C6' P2 Ru1 104.5(2) . . ?
C26 P2 Ru1 122.8(2) . . ?
C3' C2' C7' 119.8(6) . . ?
C3' C2' C1' 118.4(6) . . ?
C7' C2' C1' 121.9(6) . . ?
C7 C2 C3 120.4(5) . . ?
C7 C2 C1 122.5(5) . . ?
C3 C2 C1 117.1(5) . . ?
C7 C2 Ru1 132.2(4) . . ?
C3 C2 Ru1 74.9(3) . . ?
C1 C2 Ru1 63.7(3) . . ?
C4 C3 C10 122.3(5) . . ?
C4 C3 C2 120.1(5) . . ?
C10 C3 C2 117.4(5) . . ?
C4 C3 Ru1 67.5(3) . . ?
C10 C3 Ru1 132.5(4) . . ?
C2 C3 Ru1 70.3(3) . . ?
C4' C3' C10' 122.2(7) . . ?
C4' C3' C2' 119.6(6) . . ?
C10' C3' C2' 118.2(6) . . ?
C4 C5 C6 120.9(5) . . ?
C4 C5 Ru1 74.8(3) . . ?
C6 C5 Ru1 70.2(3) . . ?
C5' C4' C3' 120.7(6) . . ?
C5 C4 C3 121.0(5) . . ?
C5 C4 Ru1 69.7(3) . . ?
C3 C4 Ru1 78.1(3) . . ?
C4' C5' C6' 120.4(5) . . ?
C1' C6' C5' 120.3(5) . . ?
C1' C6' P2 116.9(4) . . ?
C5' C6' P2 122.6(5) . . ?
C5 C6 C1 119.6(5) . . ?
C5 C6 Ru1 73.1(3) . . ?
C1 C6 Ru1 69.7(3) . . ?
C8' C7' C2' 119.3(6) . . ?
C8 C7 C2 119.3(5) . . ?
C7' C8' C9' 121.1(6) . . ?
C7 C8 C9 120.5(5) . . ?
C10 C9 C8 122.7(6) . . ?
C10' C9' C8' 120.4(6) . . ?
C9 C10 C3 119.7(5) . . ?
C9' C10' C3' 121.2(6) . . ?
C12 C11 C16 121.9(6) . . ?
C13 C12 C11 120.2(7) . . ?
C14 C13 C12 119.4(7) . . ?
C13 C14 C15 120.9(6) . . ?
C16 C15 C14 120.6(6) . . ?
C15 C16 C11 116.9(5) . . ?
C15 C16 P1 120.1(5) . . ?
C11 C16 P1 122.9(5) . . ?
C22 C17 C18 119.1(6) . . ?
C22 C17 P1 119.7(5) . . ?
C18 C17 P1 121.2(6) . . ?
C19 C18 C17 119.9(6) . . ?
C20 C19 C18 120.8(7) . . ?
C21 C20 C19 119.7(7) . . ?
C20 C21 C22 119.7(7) . . ?
C17 C22 C21 120.7(6) . . ?
C25 C23 C28 120.1(6) . . ?
C25 C24 C26 119.3(6) . . ?
C23 C25 C24 121.3(7) . . ?
C24 C26 C27 118.6(5) . . ?
C24 C26 P2 124.8(5) . . ?
C27 C26 P2 116.5(5) . . ?
C28 C27 C26 121.8(6) . . ?
C27 C28 C23 118.8(6) . . ?
C30 C29 C34 119.8(6) . . ?
C31 C30 C29 120.5(6) . . ?
C30 C31 C32 119.9(6) . . ?
C33 C32 C31 119.9(6) . . ?
C34 C33 C32 119.7(5) . . ?
C34 C33 P2 120.9(4) . . ?
C32 C33 P2 119.4(4) . . ?
C33 C34 C29 120.2(6) . . ?

loop_
_geom_bond_atom_site_label_1
_geom_bond_atom_site_label_2
_geom_bond_distance
_geom_bond_site_symmetry_2
_geom_bond_publ_flag
Cl Ru1 2.364(2) . ?
Ru1 C1 2.163(5) . ?
Ru1 C6 2.196(5) . ?
Ru1 C5 2.233(5) . ?
Ru1 P1 2.288(2) . ?
Ru1 C4 2.298(5) . ?
Ru1 P2 2.302(3) . ?
Ru1 C2 2.373(5) . ?
Ru1 C3 2.434(5) . ?
P1 O1 1.582(4) . ?
P1 C16 1.805(6) . ?
P1 C17 1.808(6) . ?
S1 O1T 1.402(4) . ?
S1 O3T 1.412(4) . ?
S1 O2T 1.422(5) . ?
S1 C1T 1.816(8) . ?
C1' C6' 1.369(7) . ?
C1' C2' 1.417(7) . ?
C1' C1 1.490(7) . ?
C1 C6 1.422(6) . ?
C1 C2 1.451(7) . ?
F1 C1T 1.321(8) . ?
C1T F2 1.253(7) . ?
C1T F3 1.292(8) . ?
P2 C33 1.815(5) . ?
P2 C6' 1.817(5) . ?
P2 C26 1.825(6) . ?
C2' C3' 1.409(7) . ?
C2' C7' 1.411(7) . ?
C2 C7 1.408(6) . ?
C2 C3 1.439(7) . ?
C3 C4 1.407(7) . ?
C3 C10 1.431(7) . ?
C3' C4' 1.403(7) . ?
C3' C10' 1.403(7) . ?
C5 C4 1.385(7) . ?
C5 C6 1.394(7) . ?
C4' C5' 1.361(7) . ?
C5' C6' 1.396(7) . ?
C7' C8' 1.358(7) . ?
C7 C8 1.355(7) . ?
C8' C9' 1.388(8) . ?
C8 C9 1.402(7) . ?
C9 C10 1.333(7) . ?
C9' C10' 1.346(8) . ?
C11 C12 1.357(8) . ?
C11 C16 1.357(7) . ?
C12 C13 1.343(8) . ?
C13 C14 1.317(8) . ?
C14 C15 1.386(8) . ?
C15 C16 1.352(7) . ?
C17 C22 1.365(8) . ?
C17 C18 1.376(7) . ?
C18 C19 1.370(8) . ?
C19 C20 1.365(9) . ?
C20 C21 1.361(8) . ?
C21 C22 1.383(8) . ?
C23 C25 1.359(8) . ?
C23 C28 1.372(8) . ?
C24 C25 1.374(8) . ?
C24 C26 1.379(7) . ?
C26 C27 1.379(7) . ?
C27 C28 1.366(7) . ?
C29 C30 1.359(8) . ?
C29 C34 1.380(7) . ?
C30 C31 1.358(7) . ?
C31 C32 1.384(7) . ?
C32 C33 1.370(7) . ?
C33 C34 1.366(7) . ?
